data_4511296
loop_
_publ_author_name
'Jarzembska, Katarzyna N.'
'Hoser, Anna A.'
'Kami\'nski, Rados\/law'
'Madsen, Anders \/O.'
'Durka, Krzysztof'
'Wo\'zniak, Krzysztof'

_publ_section_title
;
 Combined Experimental and Computational Studies of Pyrazinamide and
 Nicotinamide in the Context of Crystal Engineering and Thermodynamics
;
_journal_issue 7
_journal_name_full 'Crystal Growth &amp; Design'
_journal_page_first 3453
_journal_paper_doi 10.1021/cg500376z
_journal_volume 14
_journal_year 2014
_chemical_formula_moiety 'C6 H6 N2 O'
_chemical_formula_sum 'C6 H6 N2 O'
_chemical_formula_weight 122.12
_space_group_IT_number 14
_symmetry_cell_setting monoclinic
_symmetry_Int_Tables_number 14
_symmetry_space_group_name_Hall '-P 2ybc'
_symmetry_space_group_name_H-M 'P 1 21/c 1'
_cell_angle_alpha 90.00
_cell_angle_beta 98.1880(6)
_cell_angle_gamma 90.00
_cell_formula_units_Z 4
_cell_length_a 3.8563(1)
_cell_length_b 15.6302(5)
_cell_length_c 9.3702(3)
_cell_measurement_temperature 90
_cell_volume 559.03(3)
_diffrn_ambient_temperature 90
_diffrn_measured_fraction_theta_full 0.98
_diffrn_measured_fraction_theta_max 0.97
_diffrn_measurement_device
;
Bruker AXS Kappa APEX II Ultra diffractometer
;
_diffrn_measurement_device_type 'APEX II CCD detector'
_diffrn_measurement_method \w-scans
_diffrn_radiation_monochromator 'multi-layer optics'
_diffrn_radiation_source 'TXS rotating anode'
_diffrn_radiation_type 'Mo K\a'
_diffrn_radiation_wavelength 0.71073
_diffrn_reflns_av_R_equivalents 0.0302
_diffrn_reflns_av_sigmaI/netI 0.0302
_diffrn_reflns_limit_h_max 8
_diffrn_reflns_limit_h_min -4
_diffrn_reflns_limit_k_max 37
_diffrn_reflns_limit_k_min -37
_diffrn_reflns_limit_l_max 22
_diffrn_reflns_limit_l_min -22
_diffrn_reflns_number 53360
_diffrn_reflns_theta_full 56.23
_diffrn_reflns_theta_max 58.015
_diffrn_reflns_theta_min 2.554
_exptl_absorpt_coefficient_mu 0.103
_exptl_absorpt_correction_T_max 1.010
_exptl_absorpt_correction_T_min 0.959
_exptl_absorpt_correction_type multi-scan
_exptl_absorpt_process_details
;
 Absorption correction done by SORTAV
 Blessing, R. H.: (1995) Acta Cryst. A51, 33-38
;
_exptl_crystal_colour colourless
_exptl_crystal_density_diffrn 1.451
_exptl_crystal_description block
_exptl_crystal_F_000 256
_exptl_crystal_size_max 0.287
_exptl_crystal_size_mid 0.139
_exptl_crystal_size_min 0.102
_refine_diff_density_max +0.13
_refine_diff_density_min -0.12
_refine_ls_extinction_method none
_refine_ls_goodness_of_fit_ref 1.141
_refine_ls_hydrogen_treatment mixed
_refine_ls_number_parameters 211
_refine_ls_number_reflns 6464
_refine_ls_number_restraints 6
_refine_ls_R_factor_all 0.0200
_refine_ls_R_factor_gt 0.0147
_refine_ls_shift/su_max 0.002
_refine_ls_shift/su_mean 0.000
_refine_ls_structure_factor_coef F
_refine_ls_weighting_details
;
w=1/[\s^2^(Fo)]
;
_refine_ls_weighting_scheme sigma
_refine_ls_wR_factor_gt 0.0226
_refine_ls_wR_factor_ref 0.0226
_reflns_number_gt 6464
_reflns_number_total 7733
_reflns_threshold_expression I>3\s(I)
_cod_data_source_file cg500376z_si_003.cif
_cod_data_source_block alpha-nico-90K
_cod_depositor_comments 'Adding full bibliography for 4511295--4511296.cif.'
_cod_original_sg_symbol_H-M 'P 21/c'
_cod_database_code 4511296

loop_
_symmetry_equiv_pos_as_xyz
'x, y, z'
'-x, y+1/2, -z+1/2'
'-x, -y, -z'
'x, -y-1/2, z-1/2'

loop_
_atom_site_type_symbol
_atom_site_label
_atom_site_fract_x
_atom_site_fract_y
_atom_site_fract_z
_atom_site_U_iso_or_equiv
_atom_site_adp_type
_atom_site_occupancy
_atom_site_calc_flag
O O1 0.39448(4) 0.19141(1) 1.05859(2) 0.01588(4) Uani 1 d
N N1 0.40371(3) 0.283514(1) 0.87223(1) 0.01417(4) Uani 1 d
N N2 -0.19999(3) 0.100316(1) 0.60541(1) 0.01285(3) Uani 1 d
C C1 0.32617(3) 0.208284(1) 0.92861(1) 0.01133(3) Uani 1 d
C C2 0.15065(3) 0.142073(1) 0.82752(1) 0.01044(3) Uani 1 d
C C3 -0.04143(3) 0.160605(1) 0.69335(1) 0.01161(3) Uani 1 d
C C4 -0.16596(3) 0.018596(1) 0.64867(2) 0.01372(3) Uani 1 d
C C5 0.01798(4) -0.006277(1) 0.78073(2) 0.01528(4) Uani 1 d
C C6 0.17403(3) 0.057093(1) 0.87201(1) 0.01344(3) Uani 1 d
H H1A 0.385(1) 0.2909(3) 0.7643(1) 0.02887 Uani 1 d
H H1B 0.530(1) 0.3276(2) 0.9395(4) 0.02976 Uani 1 d
H H3 -0.082(1) 0.2259(1) 0.6560(6) 0.02920 Uani 1 d
H H4 -0.293(1) -0.0288(3) 0.5746(5) 0.03106 Uani 1 d
H H5 0.031(1) -0.0731(1) 0.8114(6) 0.03563 Uani 1 d
H H6 0.311(1) 0.0424(4) 0.9783(2) 0.03231 Uani 1 d

loop_
_atom_site_aniso_label
_atom_site_aniso_U_11
_atom_site_aniso_U_22
_atom_site_aniso_U_33
_atom_site_aniso_U_12
_atom_site_aniso_U_13
_atom_site_aniso_U_23
O1 0.02198(5) 0.01697(5) 0.00776(4) -0.00087(3) -0.00110(3) -0.00012(3)
N1 0.01900(5) 0.01270(4) 0.01003(4) -0.00152(3) -0.00064(2) -0.00050(3)
N2 0.01497(4) 0.01322(4) 0.00948(3) -0.00085(2) -0.00129(2) -0.00034(3)
C1 0.01332(4) 0.01242(4) 0.00777(3) 0.00072(2) -0.00015(2) -0.00065(3)
C2 0.01160(4) 0.01117(4) 0.00810(3) 0.00096(2) -0.00011(2) -0.00003(2)
C3 0.01367(4) 0.01156(4) 0.00881(3) 0.00016(2) -0.00108(2) 0.00037(3)
C4 0.01614(4) 0.01247(4) 0.01204(4) -0.00129(3) 0.00029(3) -0.00133(3)
C5 0.01947(5) 0.01121(4) 0.01428(5) 0.00025(3) -0.00066(3) 0.00062(3)
C6 0.01625(4) 0.01196(4) 0.01116(4) 0.00141(3) -0.00131(3) 0.00125(3)
H1A 0.0411 0.0291 0.0153 -0.0073 0.0006 0.0013
H1B 0.0392 0.0260 0.0223 -0.0090 -0.0019 -0.0058
H3 0.0400 0.0180 0.0265 0.0010 -0.0059 0.0047
H4 0.0390 0.0246 0.0271 -0.0072 -0.0038 -0.0069
H5 0.0509 0.0167 0.0360 -0.0008 -0.0047 0.0045
H6 0.0434 0.0281 0.0211 0.0009 -0.0100 0.0057

loop_
_atom_type_symbol
_atom_type_description
_atom_type_scat_dispersion_real
_atom_type_scat_dispersion_imag
_atom_type_scat_source
C C 0.0033 0.0016 'Su & Coppens, Acta. Cryst. (1997) A53, 749'
H H 0.0000 0.0000 'Su & Coppens, Acta. Cryst. (1997) A53, 749'
N N 0.0060 0.0030 'Su & Coppens. Acta. Cryst. (1997) A53, 749'
O O 0.0106 0.0060 'Su & Coppens, Acta. Cryst. (1997) A53, 749'

loop_
_geom_angle_atom_site_label_1
_geom_angle_atom_site_label_2
_geom_angle_atom_site_label_3
_geom_angle
O1 C1 N1 123.15(2)
O1 C1 C2 119.27(2)
N1 C1 C2 117.58(1)
N2 C3 C2 123.02(1)
N2 C3 H3 115.6(3)
N2 C4 C5 123.41(1)
N2 C4 H4 116.3(3)
C1 N1 H1B 117.8(3)
C1 N1 H1A 120.4(3)
C1 C2 C3 124.08(1)
C1 C2 C6 117.77(1)
C2 C3 H3 121.4(3)
C2 C6 C5 119.50(2)
C2 C6 H6 118.7(3)
C3 N2 C4 117.86(2)
C3 C2 C6 118.13(1)
C4 C5 C6 118.03(1)
C4 C5 H5 120.3(3)
C5 C4 H4 120.3(3)
C5 C6 H6 121.8(3)
C6 C5 H5 121.6(3)
H1A N1 H1B 120.5(4)

loop_
_geom_bond_atom_site_label_1
_geom_bond_atom_site_label_2
_geom_bond_distance
O1 C1 1.2373(2)
N1 C1 1.3402(2)
N1 H1B 1.010(1)
N1 H1A 1.010(1)
N2 C3 1.3407(2)
N2 C4 1.3408(2)
C1 C2 1.4980(2)
C2 C3 1.3956(2)
C2 C6 1.3912(2)
C3 H3 1.083(1)
C4 C5 1.3912(2)
C4 H4 1.083(1)
C5 C6 1.3886(2)
C5 H5 1.083(1)
C6 H6 1.083(1)

loop_
_geom_torsion_atom_site_label_1
_geom_torsion_atom_site_label_2
_geom_torsion_atom_site_label_3
_geom_torsion_atom_site_label_4
_geom_torsion
O1 C1 N1 H1B 1.7(3)
O1 C1 N1 H1A 168.7(2)
O1 C1 C2 C3 157.65(1)
O1 C1 C2 C6 -20.73(1)
N1 C1 C2 C3 -22.76(1)
N1 C1 C2 C6 158.86(1)
N2 C3 C2 C1 -179.14(1)
N2 C3 C2 C6 -0.77(1)
N2 C4 C5 C6 -0.03(1)
N2 C4 C5 H5 178.4(1)
C1 C2 C3 H3 -2.2(3)
C1 C2 C6 C5 -179.31(1)
C1 C2 C6 H6 1.7(3)
C2 C1 N1 H1B -177.89(10)
C2 C1 N1 H1A -10.9(3)
C2 C3 N2 C4 -1.05(1)
C2 C6 C5 C4 -1.83(1)
C2 C6 C5 H5 179.8(1)
C3 N2 C4 C5 1.46(1)
C3 N2 C4 H4 -178.90(10)
C3 C2 C6 C5 2.21(1)
C3 C2 C6 H6 -176.79(10)
C4 N2 C3 H3 -178.1(1)
C4 C5 C6 H6 177.1(1)
C6 C2 C3 H3 176.1(1)
C6 C5 C4 H4 -179.7(1)
H4 C4 C5 H5 -1.2(4)
H5 C5 C6 H6 -1.3(4)
